data_4110670
loop_
_publ_author_name
'Steven C. F. Kui'
'Stephen Sin-Yin Chui'
'Chi-Ming Che'
'Nianyong Zhu'

_publ_section_title
;
 Structures, Photoluminescence, and Reversible Vapoluminescence Properties
 of Neutral Platinum(II) Complexes Containing Extended \p-Conjugated
 Cyclometalated Ligands
;
_journal_name_full 'Journal of the American Chemical Society'
_journal_page_first 8297
_journal_page_last 8309
_journal_paper_doi 10.1021/ja061422x
_journal_volume 128
_journal_year 2006
_chemical_formula_moiety 'C89 H58 Cl6 F4 N2 P2 Pt2'
_chemical_formula_sum 'C89 H58 Cl6 F4 N2 P2 Pt2'
_chemical_formula_weight 1896.19
_chemical_name_systematic
;
 ?
;
_space_group_IT_number 14
_symmetry_cell_setting monoclinic
_symmetry_space_group_name_Hall '-P 2ybc'
_symmetry_space_group_name_H-M 'P 1 21/c 1'
_atom_sites_solution_hydrogens geom
_atom_sites_solution_primary direct
_atom_sites_solution_secondary difmap
_audit_creation_method SHELXL-97
_cell_angle_alpha 90.00
_cell_angle_beta 104.71(3)
_cell_angle_gamma 90.00
_cell_formula_units_Z 4
_cell_length_a 23.752(5)
_cell_length_b 14.840(3)
_cell_length_c 22.983(5)
_cell_measurement_reflns_used 0
_cell_measurement_temperature 253(2)
_cell_measurement_theta_max 0
_cell_measurement_theta_min 0
_cell_volume 7836(3)
_computing_cell_refinement Scalepack
_computing_data_collection Marcontrol
_computing_data_reduction Denzo
_computing_molecular_graphics 'Ortep-3 for Windows (Farrugia, 1997)'
_computing_publication_material 'WinGX publication routines (Farrugia, 1999)'
_computing_structure_refinement 'SHELXL-97 (Sheldrick, 1997)'
_computing_structure_solution SIR-97
_diffrn_ambient_temperature 253(2)
_diffrn_measured_fraction_theta_full 0.765
_diffrn_measured_fraction_theta_max 0.765
_diffrn_measurement_device_type 'mar research IPDS mar300'
_diffrn_measurement_method Oscillation
_diffrn_radiation_monochromator graphite
_diffrn_radiation_source 'fine-focus sealed tube'
_diffrn_radiation_type MoK\a
_diffrn_radiation_wavelength 0.71069
_diffrn_reflns_av_R_equivalents 0.0635
_diffrn_reflns_av_sigmaI/netI 0.1280
_diffrn_reflns_limit_h_max 28
_diffrn_reflns_limit_h_min -28
_diffrn_reflns_limit_k_max 15
_diffrn_reflns_limit_k_min -17
_diffrn_reflns_limit_l_max 24
_diffrn_reflns_limit_l_min -24
_diffrn_reflns_number 39868
_diffrn_reflns_theta_full 25.58
_diffrn_reflns_theta_max 25.58
_diffrn_reflns_theta_min 1.63
_exptl_absorpt_coefficient_mu 3.869
_exptl_absorpt_correction_type none
_exptl_crystal_colour yellow
_exptl_crystal_density_diffrn 1.607
_exptl_crystal_description prism
_exptl_crystal_F_000 3720
_exptl_crystal_size_max 0.4
_exptl_crystal_size_mid 0.3
_exptl_crystal_size_min 0.2
_refine_diff_density_max 1.282
_refine_diff_density_min -1.003
_refine_diff_density_rms 0.199
_refine_ls_extinction_method none
_refine_ls_goodness_of_fit_ref 0.881
_refine_ls_hydrogen_treatment mixed
_refine_ls_matrix_type full
_refine_ls_number_parameters 944
_refine_ls_number_reflns 11237
_refine_ls_number_restraints 13
_refine_ls_restrained_S_all 0.901
_refine_ls_R_factor_all 0.0894
_refine_ls_R_factor_gt 0.0411
_refine_ls_shift/su_max 0.001
_refine_ls_shift/su_mean 0.000
_refine_ls_structure_factor_coef Fsqd
_refine_ls_weighting_details 'calc w=1/[\s^2^(Fo^2^)+(0.0462P)^2^+0.0000P] where P=(Fo^2^+2Fc^2^)/3'
_refine_ls_weighting_scheme calc
_refine_ls_wR_factor_gt 0.0992
_refine_ls_wR_factor_ref 0.1185
_reflns_number_gt 5871
_reflns_number_total 11237
_reflns_threshold_expression >2sigma(I)
_cod_data_source_file ja061422xsi20060301_040821.cif
_cod_data_source_block mar956a
_cod_database_code 4110670

loop_
_symmetry_equiv_pos_as_xyz
'x, y, z'
'-x, y+1/2, -z+1/2'
'-x, -y, -z'
'x, -y-1/2, z-1/2'

loop_
_atom_site_label
_atom_site_type_symbol
_atom_site_fract_x
_atom_site_fract_y
_atom_site_fract_z
_atom_site_U_iso_or_equiv
_atom_site_adp_type
_atom_site_occupancy
_atom_site_symmetry_multiplicity
_atom_site_calc_flag
_atom_site_refinement_flags
Pt1 Pt 0.250779(16) 0.13340(3) 0.007824(16) 0.04374(14) Uani 1 1 d .
Pt2 Pt 0.246419(17) 0.12514(3) -0.241855(16) 0.04798(14) Uani 1 1 d .
P1 P 0.30048(11) 0.04997(18) -0.04214(11) 0.0439(7) Uani 1 1 d .
P2 P 0.20383(11) 0.06220(18) -0.17576(11) 0.0480(7) Uani 1 1 d .
F1 F 0.5507(3) 0.3134(5) -0.4013(3) 0.093(2) Uani 1 1 d .
F2 F 0.4864(3) 0.5673(5) -0.3169(3) 0.108(2) Uani 1 1 d .
F3 F 0.0094(3) 0.5899(5) 0.0696(3) 0.112(3) Uani 1 1 d .
F4 F -0.0273(3) 0.3581(4) 0.1914(4) 0.114(3) Uani 1 1 d .
N1 N 0.1982(3) 0.2090(6) 0.0463(3) 0.045(2) Uani 1 1 d .
N2 N 0.2978(4) 0.1895(6) -0.2874(3) 0.050(2) Uani 1 1 d .
C1 C 0.2975(4) 0.2529(6) 0.0232(4) 0.047(3) Uani 1 1 d .
C2 C 0.2677(4) 0.3236(7) 0.0473(4) 0.045(3) Uani 1 1 d .
C3 C 0.2908(4) 0.4065(7) 0.0608(4) 0.053(3) Uani 1 1 d .
H3 H 0.2688 0.4495 0.0746 0.064 Uiso 1 1 calc R
C4 C 0.3461(5) 0.4310(8) 0.0550(4) 0.055(3) Uani 1 1 d .
C5 C 0.3767(5) 0.3636(7) 0.0331(4) 0.055(3) Uani 1 1 d .
C6 C 0.3522(4) 0.2769(7) 0.0170(4) 0.049(3) Uani 1 1 d .
H6 H 0.3736 0.2347 0.0018 0.058 Uiso 1 1 calc R
C7 C 0.3727(6) 0.5156(8) 0.0702(5) 0.072(3) Uani 1 1 d .
H7 H 0.3517 0.5607 0.0833 0.086 Uiso 1 1 calc R
C8 C 0.4269(6) 0.5337(9) 0.0664(5) 0.083(4) Uani 1 1 d .
H8 H 0.4433 0.5903 0.0765 0.099 Uiso 1 1 calc R
C9 C 0.4577(5) 0.4662(9) 0.0471(5) 0.069(3) Uani 1 1 d .
H9 H 0.4956 0.4785 0.0452 0.083 Uiso 1 1 calc R
C10 C 0.4361(5) 0.3835(8) 0.0311(4) 0.065(3) Uani 1 1 d .
H10 H 0.4588 0.3398 0.0188 0.078 Uiso 1 1 calc R
C11 C 0.2113(4) 0.2977(7) 0.0582(4) 0.048(3) Uani 1 1 d .
C12 C 0.1713(5) 0.3494(7) 0.0762(4) 0.055(3) Uani 1 1 d .
H12 H 0.1792 0.4102 0.0841 0.066 Uiso 1 1 calc R
C13 C 0.1189(4) 0.3142(7) 0.0832(4) 0.046(3) Uani 1 1 d .
C14 C 0.1082(4) 0.2235(7) 0.0709(4) 0.050(3) Uani 1 1 d .
H14 H 0.0741 0.1979 0.0762 0.060 Uiso 1 1 calc R
C15 C 0.1477(4) 0.1702(7) 0.0509(4) 0.045(3) Uani 1 1 d .
C16 C 0.1411(4) 0.0743(7) 0.0337(4) 0.047(3) Uani 1 1 d .
C17 C 0.1883(4) 0.0353(7) 0.0104(4) 0.047(3) Uani 1 1 d .
C18 C 0.1821(4) -0.0534(7) -0.0027(4) 0.052(3) Uani 1 1 d .
H18 H 0.2110 -0.0817 -0.0167 0.062 Uiso 1 1 calc R
C19 C 0.1340(5) -0.1061(7) 0.0037(5) 0.059(3) Uani 1 1 d .
C20 C 0.0899(4) -0.0667(7) 0.0256(4) 0.054(3) Uani 1 1 d .
C21 C 0.0949(4) 0.0235(7) 0.0413(4) 0.056(3) Uani 1 1 d .
H21 H 0.0666 0.0502 0.0572 0.068 Uiso 1 1 calc R
C22 C 0.1282(5) -0.1970(8) -0.0134(5) 0.081(4) Uani 1 1 d .
H22 H 0.1561 -0.2236 -0.0299 0.097 Uiso 1 1 calc R
C23 C 0.0814(6) -0.2476(8) -0.0060(6) 0.085(4) Uani 1 1 d .
H23 H 0.0783 -0.3079 -0.0173 0.102 Uiso 1 1 calc R
C24 C 0.0397(5) -0.2093(9) 0.0178(5) 0.076(4) Uani 1 1 d .
H24 H 0.0091 -0.2441 0.0236 0.091 Uiso 1 1 calc R
C25 C 0.0430(4) -0.1223(8) 0.0326(5) 0.065(3) Uani 1 1 d .
H25 H 0.0139 -0.0971 0.0480 0.078 Uiso 1 1 calc R
C26 C 0.0743(4) 0.3708(7) 0.1001(4) 0.052(3) Uani 1 1 d .
C27 C 0.0427(4) 0.3378(7) 0.1384(5) 0.059(3) Uani 1 1 d .
H27 H 0.0495 0.2795 0.1535 0.070 Uiso 1 1 calc R
C28 C 0.0022(5) 0.3896(8) 0.1540(5) 0.070(3) Uani 1 1 d .
C29 C -0.0109(5) 0.4755(9) 0.1314(5) 0.074(4) Uani 1 1 d .
H29 H -0.0390 0.5108 0.1421 0.088 Uiso 1 1 calc R
C30 C 0.0198(5) 0.5057(8) 0.0927(5) 0.067(3) Uani 1 1 d .
C31 C 0.0627(5) 0.4575(7) 0.0775(4) 0.065(3) Uani 1 1 d .
H31 H 0.0838 0.4821 0.0523 0.078 Uiso 1 1 calc R
C32 C 0.3035(4) 0.0218(7) -0.2477(4) 0.050(3) Uani 1 1 d .
C33 C 0.3493(4) 0.0531(7) -0.2734(4) 0.051(3) Uani 1 1 d .
C34 C 0.3904(4) -0.0040(8) -0.2858(4) 0.059(3) Uani 1 1 d .
H34 H 0.4187 0.0187 -0.3033 0.071 Uiso 1 1 calc R
C35 C 0.3901(5) -0.0955(9) -0.2723(4) 0.062(3) Uani 1 1 d .
C36 C 0.3470(5) -0.1292(8) -0.2463(5) 0.061(3) Uani 1 1 d .
C37 C 0.3036(5) -0.0706(7) -0.2358(4) 0.060(3) Uani 1 1 d .
H37 H 0.2741 -0.0944 -0.2204 0.072 Uiso 1 1 calc R
C38 C 0.4325(6) -0.1590(10) -0.2834(5) 0.081(4) Uani 1 1 d .
H38 H 0.4619 -0.1371 -0.2997 0.097 Uiso 1 1 calc R
C39 C 0.4320(7) -0.2454(10) -0.2719(6) 0.091(5) Uani 1 1 d .
H39 H 0.4592 -0.2835 -0.2818 0.109 Uiso 1 1 calc R
C40 C 0.3912(7) -0.2791(10) -0.2452(6) 0.101(5) Uani 1 1 d .
H40 H 0.3918 -0.3396 -0.2346 0.121 Uiso 1 1 calc R
C41 C 0.3484(6) -0.2215(10) -0.2340(5) 0.089(4) Uani 1 1 d .
H41 H 0.3197 -0.2458 -0.2177 0.107 Uiso 1 1 calc R
C42 C 0.3469(5) 0.1486(7) -0.2912(4) 0.051(3) Uani 1 1 d .
C43 C 0.3887(5) 0.1969(8) -0.3091(4) 0.062(3) Uani 1 1 d .
H43 H 0.4228 0.1684 -0.3120 0.075 Uiso 1 1 calc R
C44 C 0.3811(5) 0.2876(8) -0.3230(4) 0.054(3) Uani 1 1 d .
C45 C 0.3280(5) 0.3266(8) -0.3200(4) 0.061(3) Uani 1 1 d .
H45 H 0.3203 0.3866 -0.3308 0.073 Uiso 1 1 calc R
C46 C 0.2874(4) 0.2766(8) -0.3013(4) 0.050(3) Uani 1 1 d .
C47 C 0.2311(4) 0.3090(7) -0.2903(4) 0.052(3) Uani 1 1 d .
C48 C 0.2022(5) 0.2465(6) -0.2613(4) 0.047(3) Uani 1 1 d .
C49 C 0.1484(5) 0.2761(8) -0.2541(4) 0.056(3) Uani 1 1 d .
H49 H 0.1273 0.2371 -0.2361 0.067 Uiso 1 1 calc R
C50 C 0.1245(5) 0.3604(8) -0.2724(4) 0.058(3) Uani 1 1 d .
C51 C 0.1562(5) 0.4219(7) -0.2983(4) 0.058(3) Uani 1 1 d .
C52 C 0.2105(5) 0.3922(7) -0.3078(4) 0.061(3) Uani 1 1 d .
H52 H 0.2318 0.4305 -0.3261 0.073 Uiso 1 1 calc R
C53 C 0.0701(5) 0.3869(9) -0.2637(5) 0.075(4) Uani 1 1 d .
H53 H 0.0488 0.3471 -0.2464 0.090 Uiso 1 1 calc R
C54 C 0.0489(6) 0.4698(10) -0.2805(5) 0.083(4) Uani 1 1 d .
H54 H 0.0124 0.4855 -0.2757 0.100 Uiso 1 1 calc R
C55 C 0.0795(6) 0.5313(10) -0.3045(6) 0.101(5) Uani 1 1 d .
H55 H 0.0646 0.5891 -0.3133 0.121 Uiso 1 1 calc R
C56 C 0.1315(6) 0.5091(9) -0.3157(5) 0.086(4) Uani 1 1 d .
H56 H 0.1507 0.5501 -0.3344 0.103 Uiso 1 1 calc R
C57 C 0.4279(5) 0.3408(8) -0.3383(4) 0.058(3) Uani 1 1 d .
C58 C 0.4340(5) 0.4318(9) -0.3219(5) 0.070(3) Uani 1 1 d .
H58 H 0.4084 0.4597 -0.3029 0.084 Uiso 1 1 calc R
C59 C 0.4794(6) 0.4785(9) -0.3351(6) 0.077(4) Uani 1 1 d .
C60 C 0.5197(5) 0.4405(9) -0.3608(5) 0.074(4) Uani 1 1 d .
H60 H 0.5508 0.4734 -0.3674 0.089 Uiso 1 1 calc R
C61 C 0.5120(5) 0.3530(8) -0.3760(5) 0.061(3) Uani 1 1 d .
C62 C 0.4676(5) 0.3028(8) -0.3656(4) 0.062(3) Uani 1 1 d .
H62 H 0.4640 0.2425 -0.3770 0.075 Uiso 1 1 calc R
C63 C 0.2543(4) 0.0038(6) -0.1134(4) 0.054(3) Uani 1 1 d .
H63A H 0.2812 -0.0275 -0.1319 0.064 Uiso 1 1 calc R
H63B H 0.2311 -0.0427 -0.1011 0.064 Uiso 1 1 calc R
C64 C 0.3286(4) -0.0545(7) -0.0033(4) 0.046(3) Uani 1 1 d .
C65 C 0.3309(5) -0.0621(8) 0.0587(5) 0.070(3) Uani 1 1 d .
H65 H 0.3169 -0.0157 0.0783 0.084 Uiso 1 1 calc R
C66 C 0.3539(5) -0.1381(9) 0.0899(5) 0.079(4) Uani 1 1 d .
H66 H 0.3558 -0.1420 0.1307 0.095 Uiso 1 1 calc R
C67 C 0.3740(5) -0.2079(9) 0.0624(7) 0.087(4) Uani 1 1 d .
H67 H 0.3887 -0.2594 0.0841 0.104 Uiso 1 1 calc R
C68 C 0.3724(5) -0.2017(9) 0.0017(6) 0.080(4) Uani 1 1 d .
H68 H 0.3859 -0.2489 -0.0177 0.095 Uiso 1 1 calc R
C69 C 0.3505(5) -0.1247(8) -0.0297(5) 0.064(3) Uani 1 1 d .
H69 H 0.3506 -0.1203 -0.0700 0.077 Uiso 1 1 calc R
C70 C 0.3650(4) 0.0957(6) -0.0612(4) 0.043(2) Uani 1 1 d .
C71 C 0.4208(5) 0.0814(7) -0.0234(5) 0.058(3) Uani 1 1 d .
H71 H 0.4254 0.0448 0.0104 0.069 Uiso 1 1 calc R
C72 C 0.4692(4) 0.1218(8) -0.0363(6) 0.072(3) Uani 1 1 d .
H72 H 0.5060 0.1106 -0.0113 0.086 Uiso 1 1 calc R
C73 C 0.4639(5) 0.1784(9) -0.0855(6) 0.068(3) Uani 1 1 d .
C74 C 0.4106(6) 0.1909(8) -0.1220(5) 0.074(4) Uani 1 1 d .
H74 H 0.4066 0.2268 -0.1560 0.089 Uiso 1 1 calc R
C75 C 0.3601(5) 0.1512(7) -0.1104(4) 0.058(3) Uani 1 1 d .
H75 H 0.3237 0.1627 -0.1360 0.069 Uiso 1 1 calc R
C76 C 0.1547(4) -0.0305(7) -0.2047(5) 0.057(3) Uani 1 1 d .
C77 C 0.1302(5) -0.0846(8) -0.1679(6) 0.078(4) Uani 1 1 d .
H77 H 0.1373 -0.0731 -0.1269 0.094 Uiso 1 1 calc R
C78 C 0.0951(6) -0.1555(10) -0.1939(8) 0.106(5) Uani 1 1 d .
H78 H 0.0789 -0.1913 -0.1691 0.128 Uiso 1 1 calc R
C79 C 0.0829(7) -0.1763(11) -0.2528(8) 0.114(6) Uani 1 1 d .
H79 H 0.0592 -0.2250 -0.2682 0.137 Uiso 1 1 calc R
C80 C 0.1068(7) -0.1224(10) -0.2898(7) 0.108(5) Uani 1 1 d .
H80 H 0.1000 -0.1353 -0.3306 0.130 Uiso 1 1 calc R
C81 C 0.1411(5) -0.0488(9) -0.2653(6) 0.082(4) Uani 1 1 d .
H81 H 0.1552 -0.0109 -0.2906 0.099 Uiso 1 1 calc R
C82 C 0.1617(5) 0.1392(7) -0.1415(4) 0.055(3) Uani 1 1 d .
C83 C 0.1038(4) 0.1262(8) -0.1420(5) 0.066(3) Uani 1 1 d .
H83 H 0.0852 0.0728 -0.1571 0.079 Uiso 1 1 calc R
C84 C 0.0741(6) 0.1915(10) -0.1205(6) 0.091(4) Uani 1 1 d .
H84 H 0.0350 0.1823 -0.1217 0.109 Uiso 1 1 calc R
C85 C 0.0994(6) 0.2674(11) -0.0979(5) 0.086(4) Uani 1 1 d .
H85 H 0.0780 0.3099 -0.0828 0.103 Uiso 1 1 calc R
C86 C 0.1574(6) 0.2853(8) -0.0960(4) 0.074(4) Uani 1 1 d .
H86 H 0.1747 0.3394 -0.0805 0.089 Uiso 1 1 calc R
C87 C 0.1894(5) 0.2191(8) -0.1181(4) 0.057(3) Uani 1 1 d .
H87 H 0.2284 0.2287 -0.1172 0.069 Uiso 1 1 calc R
C88 C 0.3682(9) 0.4465(14) 0.8784(9) 0.184(8) Uani 1 1 d .
H89 H 0.3856 0.4151 0.9161 0.221 Uiso 1 1 calc R
C89 C 0.2209(12) 0.5746(18) 0.9095(11) 0.25(2) Uiso 0.547(4) 1 d PD
C90 C 0.2309(15) 0.6825(18) 1.1459(13) 0.23(2) Uiso 0.453(4) 1 d PD
Cl1 Cl 0.3016(3) 0.4037(6) 0.8481(4) 0.286(4) Uani 1 1 d .
Cl2 Cl 0.4120(4) 0.4365(5) 0.8322(3) 0.244(3) Uani 1 1 d .
Cl3 Cl 0.3630(4) 0.5620(6) 0.8932(4) 0.286(4) Uani 1 1 d .
Cl4 Cl 0.1781(6) 0.5578(9) 0.9505(5) 0.248(6) Uiso 0.547(4) 1 d PD
Cl5 Cl 0.1738(8) 0.5698(12) 0.8384(7) 0.357(9) Uiso 0.547(4) 1 d PD
Cl6 Cl 0.2343(8) 0.6882(12) 0.9053(8) 0.369(10) Uiso 0.547(4) 1 d PD
Cl7 Cl 0.1940(8) 0.6081(11) 1.1019(7) 0.256(8) Uiso 0.453(4) 1 d PD
Cl8 Cl 0.1981(8) 0.7756(13) 1.1565(7) 0.288(9) Uiso 0.453(4) 1 d PD
Cl9 Cl 0.2566(12) 0.705(2) 1.0880(13) 0.503(18) Uiso 0.453(4) 1 d PD

loop_
_atom_site_aniso_label
_atom_site_aniso_U_11
_atom_site_aniso_U_22
_atom_site_aniso_U_33
_atom_site_aniso_U_23
_atom_site_aniso_U_13
_atom_site_aniso_U_12
Pt1 0.0384(3) 0.0461(3) 0.0507(3) -0.0016(2) 0.0187(2) 0.0008(2)
Pt2 0.0413(3) 0.0556(3) 0.0488(3) -0.0008(2) 0.0147(2) 0.0029(2)
P1 0.0352(16) 0.0487(18) 0.0495(15) 0.0001(13) 0.0138(13) 0.0041(13)
P2 0.0375(17) 0.0534(19) 0.0541(16) 0.0015(14) 0.0137(13) 0.0004(14)
F1 0.072(5) 0.124(6) 0.096(5) -0.004(4) 0.049(4) -0.008(4)
F2 0.097(6) 0.086(6) 0.154(7) 0.005(5) 0.053(5) -0.006(5)
F3 0.128(7) 0.076(5) 0.149(7) 0.037(5) 0.064(5) 0.053(5)
F4 0.130(7) 0.078(5) 0.179(8) 0.004(5) 0.122(6) 0.010(5)
N1 0.039(6) 0.053(6) 0.047(5) 0.006(4) 0.019(4) 0.008(5)
N2 0.042(6) 0.055(6) 0.053(5) 0.002(5) 0.012(4) 0.009(5)
C1 0.040(7) 0.052(8) 0.046(6) 0.002(5) 0.009(5) 0.001(5)
C2 0.043(7) 0.042(7) 0.052(6) 0.005(5) 0.017(5) 0.001(6)
C3 0.052(8) 0.045(7) 0.067(7) -0.008(5) 0.021(6) -0.005(6)
C4 0.059(8) 0.061(8) 0.046(6) 0.009(6) 0.015(6) -0.008(7)
C5 0.057(7) 0.061(8) 0.049(6) -0.004(6) 0.019(5) -0.011(7)
C6 0.050(8) 0.053(7) 0.047(6) -0.005(5) 0.020(5) -0.007(6)
C7 0.090(10) 0.048(8) 0.080(8) -0.007(6) 0.028(7) -0.014(7)
C8 0.078(10) 0.091(11) 0.087(9) -0.024(8) 0.036(8) -0.037(9)
C9 0.053(8) 0.081(10) 0.077(8) -0.005(7) 0.025(6) -0.030(7)
C10 0.052(8) 0.080(9) 0.068(7) -0.009(7) 0.024(6) -0.012(7)
C11 0.050(7) 0.051(8) 0.043(6) -0.007(5) 0.012(5) 0.001(6)
C12 0.059(8) 0.048(7) 0.056(7) -0.011(5) 0.012(6) 0.012(6)
C13 0.037(7) 0.050(8) 0.056(7) 0.006(5) 0.019(5) -0.003(6)
C14 0.034(7) 0.061(8) 0.060(7) 0.008(6) 0.021(5) 0.001(6)
C15 0.042(7) 0.050(7) 0.048(6) 0.007(5) 0.020(5) 0.004(6)
C16 0.055(7) 0.039(7) 0.051(6) -0.001(5) 0.017(5) -0.005(6)
C17 0.048(7) 0.044(7) 0.052(6) -0.002(5) 0.020(5) -0.001(5)
C18 0.049(7) 0.046(7) 0.066(7) 0.003(6) 0.025(6) 0.008(6)
C19 0.053(8) 0.046(8) 0.080(8) 0.002(6) 0.021(6) -0.003(6)
C20 0.049(7) 0.048(8) 0.070(7) 0.005(6) 0.025(6) -0.003(6)
C21 0.057(8) 0.054(8) 0.069(7) 0.008(6) 0.036(6) 0.001(6)
C22 0.072(10) 0.057(9) 0.125(11) -0.011(8) 0.045(8) -0.005(7)
C23 0.091(12) 0.043(9) 0.121(11) -0.018(7) 0.025(9) -0.021(7)
C24 0.057(9) 0.058(9) 0.119(10) 0.001(8) 0.035(8) -0.010(7)
C25 0.048(7) 0.066(9) 0.083(8) 0.005(7) 0.022(6) -0.013(7)
C26 0.045(7) 0.056(8) 0.060(6) -0.002(6) 0.021(5) 0.004(6)
C27 0.053(7) 0.047(7) 0.083(8) -0.003(6) 0.031(6) 0.008(6)
C28 0.067(9) 0.055(9) 0.100(9) -0.013(7) 0.041(7) 0.004(7)
C29 0.046(8) 0.083(10) 0.099(9) -0.031(8) 0.032(7) 0.005(7)
C30 0.065(9) 0.057(9) 0.081(8) 0.002(7) 0.023(7) 0.016(7)
C31 0.070(9) 0.055(8) 0.079(8) 0.002(6) 0.039(7) 0.009(7)
C32 0.041(7) 0.063(8) 0.045(6) -0.003(5) 0.007(5) 0.004(6)
C33 0.052(8) 0.060(8) 0.041(6) -0.004(5) 0.014(5) 0.002(6)
C34 0.047(7) 0.069(9) 0.060(7) -0.002(6) 0.013(6) 0.012(7)
C35 0.060(8) 0.084(10) 0.041(6) -0.006(6) 0.011(6) 0.020(7)
C36 0.071(8) 0.049(8) 0.054(7) -0.002(6) -0.001(6) 0.012(7)
C37 0.070(9) 0.051(8) 0.063(7) -0.012(6) 0.026(6) -0.001(7)
C38 0.082(10) 0.099(12) 0.057(7) -0.010(7) 0.008(7) 0.033(9)
C39 0.113(14) 0.069(12) 0.090(10) 0.000(8) 0.023(9) 0.032(9)
C40 0.139(16) 0.060(10) 0.084(10) -0.005(8) -0.008(10) 0.037(11)
C41 0.114(13) 0.077(11) 0.078(9) -0.002(8) 0.027(8) -0.004(10)
C42 0.048(7) 0.059(8) 0.048(6) -0.004(5) 0.018(5) 0.003(6)
C43 0.056(8) 0.070(9) 0.070(8) 0.000(6) 0.033(6) 0.005(7)
C44 0.046(8) 0.061(9) 0.057(7) -0.002(6) 0.014(6) -0.005(6)
C45 0.057(8) 0.063(8) 0.066(7) 0.003(6) 0.023(6) -0.008(7)
C46 0.049(8) 0.063(8) 0.041(6) 0.004(6) 0.014(5) 0.003(7)
C47 0.050(7) 0.051(8) 0.048(6) 0.002(5) 0.002(5) 0.009(6)
C48 0.054(8) 0.050(7) 0.038(6) -0.002(5) 0.013(5) -0.006(5)
C49 0.046(8) 0.076(9) 0.048(6) -0.001(6) 0.017(6) 0.007(7)
C50 0.047(7) 0.073(9) 0.055(7) -0.001(6) 0.014(5) 0.020(7)
C51 0.068(9) 0.051(8) 0.054(7) 0.002(6) 0.015(6) 0.016(7)
C52 0.061(8) 0.063(9) 0.056(7) -0.001(6) 0.011(6) 0.006(6)
C53 0.050(8) 0.103(11) 0.066(7) 0.003(7) 0.003(6) 0.033(8)
C54 0.055(9) 0.116(13) 0.083(9) -0.002(9) 0.023(7) 0.014(9)
C55 0.087(12) 0.109(13) 0.107(11) -0.012(9) 0.027(9) 0.062(10)
C56 0.105(11) 0.080(10) 0.073(8) 0.006(7) 0.022(8) 0.032(9)
C57 0.045(8) 0.074(9) 0.050(7) 0.002(6) 0.003(6) -0.009(6)
C58 0.055(8) 0.082(10) 0.081(8) 0.002(7) 0.032(7) -0.006(7)
C59 0.075(10) 0.054(9) 0.101(10) 0.012(7) 0.018(8) 0.005(8)
C60 0.050(8) 0.094(11) 0.080(8) 0.023(8) 0.019(7) 0.002(8)
C61 0.049(8) 0.081(10) 0.056(7) -0.003(6) 0.018(6) 0.003(7)
C62 0.055(8) 0.072(9) 0.065(7) -0.004(6) 0.027(6) -0.010(7)
C63 0.053(7) 0.048(7) 0.062(6) -0.002(5) 0.018(5) 0.003(6)
C64 0.036(6) 0.051(7) 0.050(6) -0.001(5) 0.006(5) 0.012(5)
C65 0.072(9) 0.073(9) 0.067(8) -0.006(7) 0.020(7) 0.009(7)
C66 0.094(10) 0.075(10) 0.063(7) 0.026(7) 0.009(7) 0.012(8)
C67 0.070(10) 0.065(10) 0.124(13) 0.029(9) 0.021(9) 0.008(8)
C68 0.070(10) 0.068(10) 0.104(11) 0.009(8) 0.029(8) 0.025(7)
C69 0.061(8) 0.066(9) 0.069(7) -0.004(7) 0.024(6) 0.012(7)
C70 0.034(6) 0.046(7) 0.048(6) -0.014(5) 0.012(5) 0.000(5)
C71 0.049(8) 0.055(8) 0.066(7) -0.009(6) 0.007(6) 0.002(6)
C72 0.027(6) 0.087(10) 0.102(10) -0.020(8) 0.018(6) -0.003(7)
C73 0.036(8) 0.093(10) 0.072(8) -0.024(7) 0.010(7) 0.000(7)
C74 0.087(11) 0.076(9) 0.073(8) -0.001(7) 0.044(8) -0.017(8)
C75 0.051(7) 0.068(8) 0.053(7) -0.009(6) 0.012(6) 0.002(6)
C76 0.034(7) 0.058(8) 0.069(7) -0.004(6) -0.006(6) -0.006(6)
C77 0.049(8) 0.077(10) 0.100(9) 0.005(8) 0.003(7) -0.017(7)
C78 0.069(11) 0.089(12) 0.157(15) 0.018(10) 0.023(11) -0.034(9)
C79 0.094(13) 0.092(13) 0.130(14) -0.025(12) -0.021(11) -0.029(10)
C80 0.113(13) 0.096(13) 0.096(11) -0.011(10) -0.010(10) -0.025(10)
C81 0.076(10) 0.075(10) 0.080(9) 0.008(8) -0.009(7) -0.019(8)
C82 0.052(7) 0.060(8) 0.054(6) 0.003(6) 0.015(5) 0.003(7)
C83 0.042(7) 0.079(9) 0.083(8) 0.007(7) 0.026(6) -0.001(7)
C84 0.066(10) 0.092(12) 0.125(12) 0.000(10) 0.042(9) 0.015(9)
C85 0.074(11) 0.114(13) 0.084(10) 0.016(9) 0.047(9) 0.047(10)
C86 0.115(12) 0.055(8) 0.051(7) 0.005(6) 0.019(7) 0.023(8)
C87 0.058(8) 0.067(8) 0.052(6) 0.006(6) 0.023(6) 0.022(7)
C88 0.18(2) 0.19(2) 0.179(19) -0.089(16) 0.028(17) -0.020(17)
Cl1 0.176(7) 0.295(10) 0.339(10) -0.069(7) -0.024(7) -0.024(7)
Cl2 0.294(9) 0.238(8) 0.226(7) -0.039(6) 0.114(7) -0.040(7)
Cl3 0.312(10) 0.252(9) 0.291(9) -0.089(7) 0.069(7) 0.021(8)

loop_
_atom_type_symbol
_atom_type_description
_atom_type_scat_dispersion_real
_atom_type_scat_dispersion_imag
_atom_type_scat_source
Pt Pt -1.7033 8.3905 'International Tables Vol C Tables 4.2.6.8 and 6.1.1.4'
P P 0.1023 0.0942 'International Tables Vol C Tables 4.2.6.8 and 6.1.1.4'
F F 0.0171 0.0103 'International Tables Vol C Tables 4.2.6.8 and 6.1.1.4'
N N 0.0061 0.0033 'International Tables Vol C Tables 4.2.6.8 and 6.1.1.4'
C C 0.0033 0.0016 'International Tables Vol C Tables 4.2.6.8 and 6.1.1.4'
Cl Cl 0.1484 0.1585 'International Tables Vol C Tables 4.2.6.8 and 6.1.1.4'
H H 0.0000 0.0000 'International Tables Vol C Tables 4.2.6.8 and 6.1.1.4'

loop_
_geom_angle_atom_site_label_1
_geom_angle_atom_site_label_2
_geom_angle_atom_site_label_3
_geom_angle
N1 Pt1 C1 79.4(4)
N1 Pt1 C17 81.6(4)
C1 Pt1 C17 160.7(4)
N1 Pt1 P1 174.2(2)
C1 Pt1 P1 103.5(3)
C17 Pt1 P1 95.8(3)
N2 Pt2 C32 80.0(4)
N2 Pt2 C48 79.6(4)
C32 Pt2 C48 158.6(4)
N2 Pt2 P2 168.6(2)
C32 Pt2 P2 98.7(3)
C48 Pt2 P2 102.6(3)
C70 P1 C64 102.0(4)
C70 P1 C63 105.6(4)
C64 P1 C63 100.3(4)
C70 P1 Pt1 120.3(3)
C64 P1 Pt1 113.3(3)
C63 P1 Pt1 112.9(3)
C76 P2 C82 105.1(5)
C76 P2 C63 99.2(5)
C82 P2 C63 106.3(4)
C76 P2 Pt2 115.3(4)
C82 P2 Pt2 115.1(3)
C63 P2 Pt2 114.2(3)
C15 N1 C11 123.7(8)
C15 N1 Pt1 116.8(7)
C11 N1 Pt1 118.9(6)
C42 N2 C46 122.3(9)
C42 N2 Pt2 117.8(7)
C46 N2 Pt2 118.5(7)
C6 C1 C2 114.3(9)
C6 C1 Pt1 132.6(7)
C2 C1 Pt1 113.1(7)
C3 C2 C1 122.6(9)
C3 C2 C11 122.1(9)
C1 C2 C11 115.3(9)
C2 C3 C4 123.3(10)
C5 C4 C3 115.6(10)
C5 C4 C7 119.0(10)
C3 C4 C7 125.4(11)
C4 C5 C6 121.6(10)
C4 C5 C10 117.5(10)
C6 C5 C10 120.8(10)
C1 C6 C5 122.6(9)
C8 C7 C4 122.7(12)
C7 C8 C9 118.1(12)
C10 C9 C8 123.7(11)
C9 C10 C5 118.8(11)
C12 C11 N1 117.5(9)
C12 C11 C2 129.6(10)
N1 C11 C2 112.8(9)
C11 C12 C13 122.3(10)
C14 C13 C12 117.5(9)
C14 C13 C26 120.0(9)
C12 C13 C26 122.5(10)
C13 C14 C15 121.1(9)
N1 C15 C14 117.8(9)
N1 C15 C16 115.0(9)
C14 C15 C16 127.1(10)
C21 C16 C15 121.8(9)
C21 C16 C17 122.2(9)
C15 C16 C17 115.9(9)
C18 C17 C16 114.4(9)
C18 C17 Pt1 135.3(7)
C16 C17 Pt1 110.3(7)
C17 C18 C19 123.9(9)
C22 C19 C20 118.2(10)
C22 C19 C18 121.6(10)
C20 C19 C18 120.1(10)
C21 C20 C19 118.3(9)
C21 C20 C25 123.2(10)
C19 C20 C25 118.4(10)
C16 C21 C20 121.0(9)
C23 C22 C19 120.8(11)
C24 C23 C22 120.4(11)
C25 C24 C23 120.2(11)
C24 C25 C20 121.9(10)
C27 C26 C31 118.6(9)
C27 C26 C13 120.4(10)
C31 C26 C13 121.0(9)
C28 C27 C26 120.5(11)
F4 C28 C27 120.1(11)
F4 C28 C29 117.7(10)
C27 C28 C29 122.2(11)
C30 C29 C28 116.3(11)
F3 C30 C31 117.2(10)
F3 C30 C29 118.9(11)
C31 C30 C29 123.8(12)
C30 C31 C26 118.7(10)
C37 C32 C33 115.6(9)
C37 C32 Pt2 133.0(8)
C33 C32 Pt2 111.2(8)
C34 C33 C32 122.4(10)
C34 C33 C42 121.1(10)
C32 C33 C42 116.3(9)
C33 C34 C35 120.7(10)
C34 C35 C36 119.2(10)
C34 C35 C38 123.5(12)
C36 C35 C38 117.3(12)
C41 C36 C35 116.9(11)
C41 C36 C37 123.3(12)
C35 C36 C37 119.7(11)
C32 C37 C36 122.4(10)
C39 C38 C35 124.0(14)
C38 C39 C40 119.6(14)
C39 C40 C41 119.3(14)
C36 C41 C40 122.8(14)
N2 C42 C43 119.5(10)
N2 C42 C33 113.2(9)
C43 C42 C33 127.3(10)
C42 C43 C44 121.0(10)
C43 C44 C45 117.1(10)
C43 C44 C57 120.8(10)
C45 C44 C57 122.1(11)
C46 C45 C44 120.3(11)
N2 C46 C45 119.8(10)
N2 C46 C47 112.7(9)
C45 C46 C47 127.4(11)
C52 C47 C48 123.8(10)
C52 C47 C46 120.8(10)
C48 C47 C46 115.4(9)
C49 C48 C47 114.5(9)
C49 C48 Pt2 132.4(8)
C47 C48 Pt2 113.0(7)
C50 C49 C48 124.1(10)
C49 C50 C51 119.4(10)
C49 C50 C53 121.6(11)
C51 C50 C53 119.0(11)
C50 C51 C52 117.5(10)
C50 C51 C56 118.6(11)
C52 C51 C56 123.9(11)
C47 C52 C51 120.6(10)
C54 C53 C50 120.2(13)
C53 C54 C55 121.8(13)
C56 C55 C54 120.9(13)
C55 C56 C51 119.4(13)
C62 C57 C58 118.8(10)
C62 C57 C44 122.1(11)
C58 C57 C44 118.9(10)
C59 C58 C57 117.3(11)
C60 C59 C58 124.0(13)
C60 C59 F2 118.8(12)
C58 C59 F2 117.0(12)
C61 C60 C59 116.6(11)
F1 C61 C60 118.3(11)
F1 C61 C62 118.9(11)
C60 C61 C62 122.8(11)
C61 C62 C57 120.4(11)
P2 C63 P1 129.6(5)
C69 C64 C65 117.5(10)
C69 C64 P1 124.1(8)
C65 C64 P1 118.4(8)
C66 C65 C64 119.9(10)
C67 C66 C65 121.6(11)
C66 C67 C68 119.4(12)
C69 C68 C67 119.4(11)
C64 C69 C68 122.2(10)
C75 C70 C71 117.9(9)
C75 C70 P1 121.1(8)
C71 C70 P1 120.8(8)
C72 C71 C70 120.2(10)
C73 C72 C71 121.6(11)
C74 C73 C72 117.9(11)
C73 C74 C75 122.2(11)
C70 C75 C74 120.1(10)
C81 C76 C77 118.3(11)
C81 C76 P2 118.9(9)
C77 C76 P2 122.8(9)
C78 C77 C76 118.3(12)
C79 C78 C77 124.2(14)
C78 C79 C80 117.8(15)
C79 C80 C81 119.5(14)
C76 C81 C80 121.8(12)
C83 C82 C87 119.5(10)
C83 C82 P2 124.2(9)
C87 C82 P2 116.1(8)
C84 C83 C82 120.2(12)
C85 C84 C83 121.5(14)
C84 C85 C86 121.5(13)
C85 C86 C87 118.4(12)
C82 C87 C86 118.9(11)
Cl2 C88 Cl1 112.1(11)
Cl2 C88 Cl3 107.2(13)
Cl1 C88 Cl3 110.1(13)
Cl4 C89 Cl6 110.1(17)
Cl4 C89 Cl5 101.4(15)
Cl6 C89 Cl5 94.1(14)
Cl7 C90 Cl9 83.3(16)
Cl7 C90 Cl8 118(2)
Cl9 C90 Cl8 104(2)
C90 Cl7 Cl9 49.0(10)
C90 Cl9 Cl7 47.7(10)

loop_
_geom_bond_atom_site_label_1
_geom_bond_atom_site_label_2
_geom_bond_distance
Pt1 N1 2.040(7)
Pt1 C1 2.074(10)
Pt1 C17 2.090(10)
Pt1 P1 2.221(2)
Pt2 N2 2.037(8)
Pt2 C32 2.073(10)
Pt2 C48 2.075(10)
Pt2 P2 2.232(2)
P1 C70 1.828(9)
P1 C64 1.829(10)
P1 C63 1.855(9)
P2 C76 1.817(10)
P2 C82 1.825(10)
P2 C63 1.835(9)
F1 C61 1.341(11)
F2 C59 1.380(13)
F3 C30 1.356(12)
F4 C28 1.324(12)
N1 C15 1.359(11)
N1 C11 1.364(11)
N2 C42 1.336(11)
N2 C46 1.340(11)
C1 C6 1.387(12)
C1 C2 1.452(12)
C2 C3 1.350(12)
C2 C11 1.477(12)
C3 C4 1.403(12)
C4 C5 1.402(13)
C4 C7 1.408(13)
C5 C6 1.421(13)
C5 C10 1.455(13)
C7 C8 1.341(14)
C8 C9 1.378(14)
C9 C10 1.346(13)
C11 C12 1.364(12)
C12 C13 1.397(13)
C13 C14 1.385(12)
C13 C26 1.478(13)
C14 C15 1.392(12)
C15 C16 1.474(13)
C16 C21 1.380(12)
C16 C17 1.478(12)
C17 C18 1.349(12)
C18 C19 1.422(13)
C19 C22 1.401(14)
C19 C20 1.402(13)
C20 C21 1.382(13)
C20 C25 1.428(13)
C22 C23 1.388(14)
C23 C24 1.371(14)
C24 C25 1.332(14)
C26 C27 1.382(12)
C26 C31 1.390(13)
C27 C28 1.350(13)
C28 C29 1.382(14)
C29 C30 1.361(14)
C30 C31 1.361(13)
C32 C37 1.398(13)
C32 C33 1.443(12)
C33 C34 1.376(12)
C33 C42 1.470(13)
C34 C35 1.393(14)
C35 C36 1.404(15)
C35 C38 1.448(14)
C36 C41 1.398(15)
C36 C37 1.415(14)
C38 C39 1.310(15)
C39 C40 1.365(18)
C40 C41 1.401(17)
C42 C43 1.371(13)
C43 C44 1.384(13)
C44 C45 1.405(13)
C44 C57 1.478(13)
C45 C46 1.368(12)
C46 C47 1.503(13)
C47 C52 1.351(13)
C47 C48 1.416(12)
C48 C49 1.401(13)
C49 C50 1.392(13)
C50 C51 1.408(14)
C50 C53 1.414(14)
C51 C52 1.431(13)
C51 C56 1.434(14)
C53 C54 1.347(15)
C54 C55 1.367(16)
C55 C56 1.364(15)
C57 C62 1.379(13)
C57 C58 1.400(14)
C58 C59 1.380(14)
C59 C60 1.366(14)
C60 C61 1.345(15)
C61 C62 1.361(13)
C64 C69 1.373(12)
C64 C65 1.417(12)
C65 C66 1.373(14)
C66 C67 1.360(15)
C67 C68 1.390(14)
C68 C69 1.379(14)
C70 C75 1.380(13)
C70 C71 1.404(13)
C71 C72 1.395(13)
C72 C73 1.390(15)
C73 C74 1.342(14)
C74 C75 1.422(13)
C76 C81 1.375(13)
C76 C77 1.396(14)
C77 C78 1.381(17)
C78 C79 1.345(17)
C79 C80 1.391(18)
C80 C81 1.393(16)
C82 C83 1.385(13)
C82 C87 1.397(13)
C83 C84 1.363(14)
C84 C85 1.320(16)
C85 C86 1.394(16)
C86 C87 1.414(13)
C88 Cl2 1.672(19)
C88 Cl1 1.68(2)
C88 Cl3 1.757(19)
C89 Cl4 1.572(19)
C89 Cl6 1.723(19)
C89 Cl5 1.731(19)
C90 Cl7 1.60(2)
C90 Cl9 1.63(2)
C90 Cl8 1.63(2)
Cl7 Cl9 2.15(3)
